data_2022025
loop_
_publ_author_name
'Jha, Kunal Kumar'
'Gruza, Barbara'
'Kumar, Prashant'
'Chodkiewicz, Michal Leszek'
'Dominiak, Paulina Maria'

_publ_section_title
;
 TAAM: a reliable and user friendly tool for hydrogen-atom location using
 routine X-ray diffraction data
;
_journal_issue 3
_journal_name_full 'Acta Crystallographica Section B Structural Science, Crystal Engineering and Materials'
_journal_paper_doi 10.1107/S2052520620002917
_journal_volume 76
_journal_year 2020
_chemical_absolute_configuration unk
_chemical_formula_moiety '2(C0.5 H2 N O0.5)'
_chemical_formula_sum 'C H4 N2 O'
_chemical_formula_weight 60.06
_space_group_crystal_system tetragonal
_space_group_IT_number 113
_space_group_name_Hall 'P -4 2ab'
_space_group_name_H-M_alt 'P -4 21 m'
_symmetry_Int_Tables_number 113
_audit_creation_date 2019-09-27
_audit_creation_method
;
Olex2 1.2
(compiled 2018.05.29 svn.r3508 for OlexSys, GUI svn.r5506)
;
_cell_angle_alpha 90
_cell_angle_beta 90
_cell_angle_gamma 90
_cell_formula_units_Z 2
_cell_length_a 5.5780(6)
_cell_length_b 5.5780(6)
_cell_length_c 4.6860(7)
_cell_measurement_temperature 123(2)
_cell_volume 145.80(3)
_computing_molecular_graphics 'Olex2 (Dolomanov et al., 2009)'
_computing_publication_material 'Olex2 (Dolomanov et al., 2009)'
_computing_structure_refinement 'olex2.refine (Bourhis et al., 2015)'
_diffrn_ambient_temperature 123(2)
_diffrn_measured_fraction_theta_full 0.9817
_diffrn_measured_fraction_theta_max 0.9817
_diffrn_measurement_device_type 'KM6-CH six-circle \k diffractometer'
_diffrn_radiation_type synchrotron
_diffrn_radiation_wavelength 0.59960(10)
_diffrn_reflns_av_R_equivalents 0.0000
_diffrn_reflns_av_unetI/netI 0.0153
_diffrn_reflns_limit_h_max 15
_diffrn_reflns_limit_h_min -15
_diffrn_reflns_limit_k_max 0
_diffrn_reflns_limit_k_min -15
_diffrn_reflns_limit_l_max 0
_diffrn_reflns_limit_l_min -13
_diffrn_reflns_number 1045
_diffrn_reflns_theta_full 86.9732
_diffrn_reflns_theta_max 86.97
_diffrn_reflns_theta_min 4.35
_exptl_absorpt_coefficient_mu 0.118
_exptl_crystal_density_diffrn 1.3679
_exptl_crystal_F_000 64.0315
_refine_diff_density_max 0.2410
_refine_diff_density_min -0.3173
_refine_diff_density_rms 0.0399
_refine_ls_d_res_high 0.3559
_refine_ls_d_res_low 4.6860
_refine_ls_goodness_of_fit_ref 0.6809
_refine_ls_hydrogen_treatment refall
_refine_ls_matrix_type full
_refine_ls_number_constraints 0
_refine_ls_number_parameters 19
_refine_ls_number_reflns 1022
_refine_ls_number_restraints 0
_refine_ls_restrained_S_all 0.6809
_refine_ls_R_factor_all 0.0276
_refine_ls_R_factor_gt 0.0171
_refine_ls_shift/su_max 0.0004
_refine_ls_shift/su_mean 0.0001
_refine_ls_structure_factor_coef Fsqd
_refine_ls_weighting_details 'w=1/[\s^2^(Fo^2^)+(0.0309P)^2^+0.0030P] where P=(Fo^2^+2Fc^2^)/3'
_refine_ls_weighting_scheme calc
_refine_ls_wR_factor_gt 0.0445
_refine_ls_wR_factor_ref 0.0446
_reflns_Friedel_coverage 0.0
_reflns_limit_h_max 15
_reflns_limit_h_min 0
_reflns_limit_k_max 10
_reflns_limit_k_min 0
_reflns_limit_l_max 13
_reflns_limit_l_min 0
_reflns_number_gt 803
_reflns_number_total 1022
_reflns_threshold_expression I>=2u(I)
_cod_data_source_file 80_TAAM_ANIS_max.cif
_cod_data_source_block 80_TAAM_ANIS_max
_cod_original_sg_symbol_Hall ' P -4 2ab'
_cod_database_code 2022025
_olex2_refinement_description
;
1. Others
 Fixed U13: O1(0) C4(0)
 Fixed U23: O1(0) C4(0)
 Fixed X: O1(0) C4(0)
 Fixed Y: O1(0.5) C4(0.5)
;
_olex2_submission_special_instructions 'No special instructions were received'

loop_
_space_group_symop_id
_space_group_symop_operation_xyz
1 x,y,z
2 y,-x,-z
3 -y,x,-z
4 x+1/2,-y+1/2,-z
5 -x+1/2,y+1/2,-z
6 -x,-y,z
7 -y+1/2,-x+1/2,z
8 y+1/2,x+1/2,z

loop_
_atom_site_label
_atom_site_type_symbol
_atom_site_fract_x
_atom_site_fract_y
_atom_site_fract_z
_atom_site_U_iso_or_equiv
_atom_site_adp_type
_atom_site_occupancy
_atom_site_site_symmetry_order
_atom_site_refinement_flags_posn
_atom_site_refinement_flags_adp
_atom_site_refinement_flags_occupancy
O1 O 0.000000 0.500000 0.596460 0.015440 Uani 1.000000 4 S T P
N2 N 0.14488(3) 0.64488(3) 0.17833(4) 0.02259(4) Uani 1.000000 2 S T P
C4 C 0.000000 0.500000 0.328120 0.012310 Uani 1.000000 4 S T P
H2b H 0.2516(11) 0.7516(11) 0.2893(13) 0.042(2) Uani 1.000000 2 S T P
H2a H 0.1438(10) 0.6438(10) -0.0293(18) 0.0355(18) Uani 1.000000 2 S T P

loop_
_atom_site_aniso_label
_atom_site_aniso_U_11
_atom_site_aniso_U_22
_atom_site_aniso_U_33
_atom_site_aniso_U_12
_atom_site_aniso_U_13
_atom_site_aniso_U_23
O1 0.019880 0.019880 0.006560 0.002120 -0.000000 0.000000
N2 0.02907(7) 0.02907(7) 0.00963(4) -0.01523(8) 0.00010(3) 0.00010(3)
C4 0.014960 0.014960 0.007010 0.000020 -0.000000 0.000000
H2b 0.055(4) 0.055(4) 0.017(3) -0.029(5) -0.003(3) -0.003(3)
H2a 0.044(3) 0.044(3) 0.020(3) -0.009(5) 0.000(3) 0.000(3)

loop_
_atom_type_symbol
_atom_type_description
_atom_type_scat_dispersion_real
_atom_type_scat_dispersion_imag
_atom_type_scat_source
_atom_type_scat_dispersion_source
C C 0.00347 0.00161 'Clementi & Roetti, C., At. Data Nucl. Data Tables 1974, 14, (177-478); Clementi & Raimondi, J. Chem. Phys., 1963, 38, (2686-2689)' 'Henke, Gullikson and Davis, At. Data and Nucl. Data Tables, 1993, 54, 2'
H H 0.00000 0.00000 'Clementi & Roetti, C., At. Data Nucl. Data Tables 1974, 14, (177-478); Clementi & Raimondi, J. Chem. Phys., 1963, 38, (2686-2689)' 'Henke, Gullikson and Davis, At. Data and Nucl. Data Tables, 1993, 54, 2'
N N 0.00653 0.00323 'Clementi & Roetti, C., At. Data Nucl. Data Tables 1974, 14, (177-478); Clementi & Raimondi, J. Chem. Phys., 1963, 38, (2686-2689)' 'Henke, Gullikson and Davis, At. Data and Nucl. Data Tables, 1993, 54, 2'
O O 0.01158 0.00611 'Clementi & Roetti, C., At. Data Nucl. Data Tables 1974, 14, (177-478); Clementi & Raimondi, J. Chem. Phys., 1963, 38, (2686-2689)' 'Henke, Gullikson and Davis, At. Data and Nucl. Data Tables, 1993, 54, 2'

loop_
_geom_angle_atom_site_label_1
_geom_angle_atom_site_label_2
_geom_angle_atom_site_label_3
_geom_angle
_geom_angle_site_symmetry_1
_geom_angle_site_symmetry_3
_geom_angle_publ_flag
N2 C4 O1 121.556(8) . . ?
N2 C4 O1 121.556(8) 6_565 . ?
N2 C4 N2 116.887(16) 6_565 . ?

loop_
_geom_bond_atom_site_label_1
_geom_bond_atom_site_label_2
_geom_bond_distance
_geom_bond_site_symmetry_2
_geom_bond_publ_flag
O1 C4 1.2574 . ?
N2 C4 1.3412(2) 6_565 ?
